data_2223106
loop_
_publ_author_name
'Saeed, Aamer'
'Khera, Rasheed Ahmad'
'Shahid, Muhammad'
'Parvez, Masood'

_publ_section_title
;
 <i>N</i>-(4-Nitrophenyl)cinnamamide
;
_journal_coeditor_code HK2746
_journal_issue 9
_journal_name_full 'Acta Crystallographica Section E'
_journal_page_first o2068
_journal_paper_doi 10.1107/S1600536809030049
_journal_volume 65
_journal_year 2009
_chemical_formula_iupac 'C15 H12 N2 O3'
_chemical_formula_moiety 'C15 H12 N2 O3'
_chemical_formula_sum 'C15 H12 N2 O3'
_chemical_formula_weight 268.27
_chemical_name_systematic
;
<i>N</i>-(4-Nitrophenyl)cinnamamide
;
_space_group_IT_number 14
_symmetry_cell_setting monoclinic
_symmetry_space_group_name_Hall '-P 2ybc'
_symmetry_space_group_name_H-M 'P 1 21/c 1'
_atom_sites_solution_hydrogens geom
_atom_sites_solution_primary direct
_atom_sites_solution_secondary difmap
_cell_angle_alpha 90.00
_cell_angle_beta 95.38(3)
_cell_angle_gamma 90.00
_cell_formula_units_Z 4
_cell_length_a 5.903(3)
_cell_length_b 15.050(9)
_cell_length_c 14.388(9)
_cell_measurement_reflns_used 10408
_cell_measurement_temperature 173(2)
_cell_measurement_theta_max 27.4
_cell_measurement_theta_min 3.1
_cell_volume 1272.6(13)
_computing_cell_refinement 'DENZO (Otwinowski & Minor, 1997)'
_computing_data_collection 'COLLECT (Hooft, 1998)'
_computing_data_reduction 'SCALEPACK (Otwinowski & Minor, 1997)'
_computing_molecular_graphics 'ORTEP-3 for Windows (Farrugia, 1997) and PLATON (Spek, 2009)'
_computing_publication_material 'SHELXTL (Sheldrick, 2008) and PLATON (Spek, 2009)'
_computing_structure_refinement 'SHELXL97 (Sheldrick, 2008)'
_computing_structure_solution 'SHELXS97 (Sheldrick, 2008)'
_diffrn_ambient_temperature 173(2)
_diffrn_measured_fraction_theta_full 0.996
_diffrn_measured_fraction_theta_max 0.996
_diffrn_measurement_device_type 'Bruker APEXII CCD area-detector'
_diffrn_measurement_method '\f and \w'
_diffrn_radiation_monochromator graphite
_diffrn_radiation_source 'fine-focus sealed tube'
_diffrn_radiation_type MoK\a
_diffrn_radiation_wavelength 0.71073
_diffrn_reflns_av_R_equivalents 0.051
_diffrn_reflns_av_sigmaI/netI 0.041
_diffrn_reflns_limit_h_max 7
_diffrn_reflns_limit_h_min -7
_diffrn_reflns_limit_k_max 19
_diffrn_reflns_limit_k_min -18
_diffrn_reflns_limit_l_max 18
_diffrn_reflns_limit_l_min -18
_diffrn_reflns_number 10408
_diffrn_reflns_theta_full 27.4
_diffrn_reflns_theta_max 27.4
_diffrn_reflns_theta_min 3.1
_diffrn_standards_number 0
_exptl_absorpt_coefficient_mu 0.100
_exptl_absorpt_correction_T_max 0.984
_exptl_absorpt_correction_T_min 0.980
_exptl_absorpt_correction_type multi-scan
_exptl_absorpt_process_details '(SORTAV; Blessing, 1997)'
_exptl_crystal_colour colorless
_exptl_crystal_density_diffrn 1.400
_exptl_crystal_density_method 'not measured'
_exptl_crystal_description block
_exptl_crystal_F_000 560
_exptl_crystal_size_max 0.20
_exptl_crystal_size_mid 0.18
_exptl_crystal_size_min 0.16
_refine_diff_density_max 0.17
_refine_diff_density_min -0.20
_refine_ls_extinction_method none
_refine_ls_goodness_of_fit_ref 1.07
_refine_ls_hydrogen_treatment constr
_refine_ls_matrix_type full
_refine_ls_number_parameters 181
_refine_ls_number_reflns 2886
_refine_ls_number_restraints 0
_refine_ls_restrained_S_all 1.07
_refine_ls_R_factor_all 0.080
_refine_ls_R_factor_gt 0.043
_refine_ls_shift/su_max 0.000
_refine_ls_shift/su_mean 0.000
_refine_ls_structure_factor_coef Fsqd
_refine_ls_weighting_details 'calc w=1/[\s^2^(Fo^2^)+(0.0545P)^2^+0.2254P] where P=(Fo^2^+2Fc^2^)/3'
_refine_ls_weighting_scheme calc
_refine_ls_wR_factor_gt 0.097
_refine_ls_wR_factor_ref 0.117
_reflns_number_gt 1994
_reflns_number_total 2886
_reflns_threshold_expression I>2\s(I)
_cod_data_source_file hk2746.cif
_cod_data_source_block I
_cod_original_sg_symbol_H-M 'P 21/c'
_cod_database_code 2223106
_cod_database_fobs_code 2223106

loop_
_symmetry_equiv_pos_as_xyz
'x, y, z'
'-x, y+1/2, -z+1/2'
'-x, -y, -z'
'x, -y-1/2, z-1/2'

loop_
_atom_site_type_symbol
_atom_site_label
_atom_site_fract_x
_atom_site_fract_y
_atom_site_fract_z
_atom_site_U_iso_or_equiv
_atom_site_adp_type
_atom_site_calc_flag
_atom_site_refinement_flags
_atom_site_occupancy
_atom_site_disorder_assembly
_atom_site_disorder_group
O O1 0.73930(18) 0.43225(7) 0.92756(8) 0.0419(3) Uani d . 1 . .
O O2 0.2344(2) 0.02701(7) 0.81198(8) 0.0477(3) Uani d . 1 . .
O O3 -0.0962(2) 0.07667(8) 0.75877(9) 0.0534(4) Uani d . 1 . .
N N1 0.3863(2) 0.44089(8) 0.84727(9) 0.0327(3) Uani d . 1 . .
H H1 0.2850 0.4794 0.8233 0.039 Uiso calc R 1 . .
N N2 0.1031(2) 0.08866(8) 0.79176(9) 0.0368(3) Uani d . 1 . .
C C1 0.7780(2) 0.71883(10) 0.93224(10) 0.0299(3) Uani d . 1 . .
C C2 0.9858(3) 0.75660(11) 0.96491(10) 0.0355(4) Uani d . 1 . .
H H2 1.1095 0.7191 0.9862 0.043 Uiso calc R 1 . .
C C3 1.0150(3) 0.84803(11) 0.96685(11) 0.0416(4) Uani d . 1 . .
H H3 1.1580 0.8727 0.9892 0.050 Uiso calc R 1 . .
C C4 0.8371(3) 0.90315(11) 0.93650(11) 0.0415(4) Uani d . 1 . .
H H4 0.8574 0.9658 0.9375 0.050 Uiso calc R 1 . .
C C5 0.6279(3) 0.86698(11) 0.90433(11) 0.0401(4) Uani d . 1 . .
H H5 0.5047 0.9048 0.8835 0.048 Uiso calc R 1 . .
C C6 0.5991(3) 0.77560(10) 0.90259(10) 0.0346(4) Uani d . 1 . .
H H6 0.4553 0.7513 0.8809 0.041 Uiso calc R 1 . .
C C7 0.7580(2) 0.62167(10) 0.92964(10) 0.0316(4) Uani d . 1 . .
H H7 0.8827 0.5887 0.9584 0.038 Uiso calc R 1 . .
C C8 0.5822(2) 0.57539(10) 0.89084(10) 0.0334(4) Uani d . 1 . .
H H8 0.4535 0.6061 0.8621 0.040 Uiso calc R 1 . .
C C9 0.5825(2) 0.47700(10) 0.89143(10) 0.0316(4) Uani d . 1 . .
C C10 0.3266(2) 0.35165(10) 0.83539(10) 0.0282(3) Uani d . 1 . .
C C11 0.4746(2) 0.28151(10) 0.85797(10) 0.0316(4) Uani d . 1 . .
H H11 0.6261 0.2930 0.8834 0.038 Uiso calc R 1 . .
C C12 0.4016(3) 0.19496(10) 0.84341(10) 0.0322(4) Uani d . 1 . .
H H12 0.5021 0.1467 0.8586 0.039 Uiso calc R 1 . .
C C13 0.1807(2) 0.17939(9) 0.80651(10) 0.0300(3) Uani d . 1 . .
C C14 0.0315(2) 0.24827(10) 0.78241(10) 0.0323(4) Uani d . 1 . .
H H14 -0.1191 0.2362 0.7562 0.039 Uiso calc R 1 . .
C C15 0.1037(2) 0.33422(10) 0.79678(10) 0.0315(3) Uani d . 1 . .
H H15 0.0026 0.3821 0.7806 0.038 Uiso calc R 1 . .

loop_
_atom_site_aniso_label
_atom_site_aniso_U_11
_atom_site_aniso_U_22
_atom_site_aniso_U_33
_atom_site_aniso_U_12
_atom_site_aniso_U_13
_atom_site_aniso_U_23
O1 0.0340(6) 0.0328(6) 0.0563(7) 0.0019(5) -0.0103(5) -0.0006(5)
O2 0.0508(7) 0.0283(6) 0.0626(8) 0.0039(6) -0.0020(6) 0.0050(5)
O3 0.0390(7) 0.0386(7) 0.0794(9) -0.0086(5) -0.0118(6) -0.0074(6)
N1 0.0305(7) 0.0242(7) 0.0418(7) 0.0007(5) -0.0051(5) 0.0016(6)
N2 0.0403(8) 0.0300(7) 0.0397(8) -0.0026(6) 0.0021(6) -0.0015(6)
C1 0.0325(8) 0.0302(8) 0.0269(7) -0.0008(6) 0.0027(6) -0.0009(6)
C2 0.0356(8) 0.0348(9) 0.0354(8) -0.0007(7) -0.0012(6) -0.0009(7)
C3 0.0430(10) 0.0373(9) 0.0436(10) -0.0102(8) -0.0009(7) -0.0050(7)
C4 0.0543(10) 0.0278(9) 0.0426(10) -0.0049(8) 0.0057(8) -0.0017(7)
C5 0.0453(10) 0.0328(9) 0.0420(9) 0.0059(8) 0.0024(7) 0.0025(7)
C6 0.0328(8) 0.0346(9) 0.0358(8) -0.0008(7) 0.0009(6) -0.0010(7)
C7 0.0330(8) 0.0311(8) 0.0307(8) 0.0010(7) 0.0027(6) 0.0005(6)
C8 0.0318(8) 0.0306(8) 0.0370(8) -0.0003(7) -0.0003(6) 0.0021(7)
C9 0.0307(8) 0.0303(8) 0.0337(8) -0.0026(7) 0.0016(6) 0.0003(6)
C10 0.0298(8) 0.0272(8) 0.0275(7) 0.0004(6) 0.0019(6) -0.0002(6)
C11 0.0282(8) 0.0311(8) 0.0344(8) 0.0008(6) -0.0029(6) -0.0004(6)
C12 0.0330(8) 0.0298(8) 0.0332(8) 0.0036(7) -0.0009(6) 0.0001(6)
C13 0.0329(8) 0.0248(7) 0.0322(8) -0.0016(6) 0.0027(6) -0.0007(6)
C14 0.0271(7) 0.0332(8) 0.0363(8) -0.0016(7) 0.0013(6) -0.0020(7)
C15 0.0283(7) 0.0314(8) 0.0343(8) 0.0033(6) 0.0010(6) 0.0016(7)

loop_
_atom_type_symbol
_atom_type_description
_atom_type_scat_dispersion_real
_atom_type_scat_dispersion_imag
_atom_type_scat_source
C C 0.0033 0.0016 'International Tables Vol C Tables 4.2.6.8 and 6.1.1.4'
H H 0.0000 0.0000 'International Tables Vol C Tables 4.2.6.8 and 6.1.1.4'
N N 0.0061 0.0033 'International Tables Vol C Tables 4.2.6.8 and 6.1.1.4'
O O 0.0106 0.0060 'International Tables Vol C Tables 4.2.6.8 and 6.1.1.4'

loop_
_geom_angle_atom_site_label_1
_geom_angle_atom_site_label_2
_geom_angle_atom_site_label_3
_geom_angle_site_symmetry_1
_geom_angle_site_symmetry_3
_geom_angle
_geom_angle_publ_flag
C9 N1 C10 . . 128.87(13) ?
C9 N1 H1 . . 115.6 ?
C10 N1 H1 . . 115.6 ?
O2 N2 O3 . . 122.46(13) ?
O2 N2 C13 . . 119.59(13) ?
O3 N2 C13 . . 117.95(13) ?
C2 C1 C6 . . 118.10(14) ?
C2 C1 C7 . . 118.78(14) ?
C6 C1 C7 . . 123.12(13) ?
C3 C2 C1 . . 121.03(15) ?
C3 C2 H2 . . 119.5 ?
C1 C2 H2 . . 119.5 ?
C4 C3 C2 . . 120.12(15) ?
C4 C3 H3 . . 119.9 ?
C2 C3 H3 . . 119.9 ?
C3 C4 C5 . . 119.84(15) ?
C3 C4 H4 . . 120.1 ?
C5 C4 H4 . . 120.1 ?
C6 C5 C4 . . 119.92(15) ?
C6 C5 H5 . . 120.0 ?
C4 C5 H5 . . 120.0 ?
C5 C6 C1 . . 120.97(15) ?
C5 C6 H6 . . 119.5 ?
C1 C6 H6 . . 119.5 ?
C8 C7 C1 . . 126.22(14) ?
C8 C7 H7 . . 116.9 ?
C1 C7 H7 . . 116.9 ?
C7 C8 C9 . . 121.43(14) ?
C7 C8 H8 . . 119.3 ?
C9 C8 H8 . . 119.3 ?
O1 C9 N1 . . 123.31(14) ?
O1 C9 C8 . . 123.67(14) ?
N1 C9 C8 . . 113.01(13) ?
C11 C10 N1 . . 123.82(13) ?
C11 C10 C15 . . 119.74(14) ?
N1 C10 C15 . . 116.44(13) ?
C12 C11 C10 . . 120.02(14) ?
C12 C11 H11 . . 120.0 ?
C10 C11 H11 . . 120.0 ?
C13 C12 C11 . . 119.22(14) ?
C13 C12 H12 . . 120.4 ?
C11 C12 H12 . . 120.4 ?
C12 C13 C14 . . 121.69(14) ?
C12 C13 N2 . . 119.36(13) ?
C14 C13 N2 . . 118.95(14) ?
C15 C14 C13 . . 119.18(14) ?
C15 C14 H14 . . 120.4 ?
C13 C14 H14 . . 120.4 ?
C14 C15 C10 . . 120.14(14) ?
C14 C15 H15 . . 119.9 ?
C10 C15 H15 . . 119.9 ?

loop_
_geom_bond_atom_site_label_1
_geom_bond_atom_site_label_2
_geom_bond_site_symmetry_2
_geom_bond_distance
_geom_bond_publ_flag
O1 C9 . 1.2207(18) ?
O2 N2 . 1.2264(17) ?
O3 N2 . 1.2397(17) ?
N1 C9 . 1.3790(19) ?
N1 C10 . 1.395(2) ?
N1 H1 . 0.8800 ?
N2 C13 . 1.450(2) ?
C1 C2 . 1.393(2) ?
C1 C6 . 1.394(2) ?
C1 C7 . 1.467(2) ?
C2 C3 . 1.387(2) ?
C2 H2 . 0.9500 ?
C3 C4 . 1.377(2) ?
C3 H3 . 0.9500 ?
C4 C5 . 1.389(2) ?
C4 H4 . 0.9500 ?
C5 C6 . 1.386(2) ?
C5 H5 . 0.9500 ?
C6 H6 . 0.9500 ?
C7 C8 . 1.329(2) ?
C7 H7 . 0.9500 ?
C8 C9 . 1.481(2) ?
C8 H8 . 0.9500 ?
C10 C11 . 1.389(2) ?
C10 C15 . 1.404(2) ?
C11 C12 . 1.382(2) ?
C11 H11 . 0.9500 ?
C12 C13 . 1.381(2) ?
C12 H12 . 0.9500 ?
C13 C14 . 1.383(2) ?
C14 C15 . 1.372(2) ?
C14 H14 . 0.9500 ?
C15 H15 . 0.9500 ?

loop_
_geom_hbond_atom_site_label_D
_geom_hbond_atom_site_label_H
_geom_hbond_atom_site_label_A
_geom_hbond_site_symmetry_A
_geom_hbond_distance_DH
_geom_hbond_distance_HA
_geom_hbond_distance_DA
_geom_hbond_angle_DHA
N1 H1 O3 2_556 0.88 2.13 2.991(2) 166.4
C5 H5 O2 1_565 0.95 2.58 3.519(2) 168.0

loop_
_geom_torsion_atom_site_label_1
_geom_torsion_atom_site_label_2
_geom_torsion_atom_site_label_3
_geom_torsion_atom_site_label_4
_geom_torsion_site_symmetry_1
_geom_torsion_site_symmetry_2
_geom_torsion_site_symmetry_3
_geom_torsion_site_symmetry_4
_geom_torsion
_geom_torsion_publ_flag
C6 C1 C2 C3 . . . . -0.8(2) ?
C7 C1 C2 C3 . . . . 178.57(14) ?
C1 C2 C3 C4 . . . . 0.2(2) ?
C2 C3 C4 C5 . . . . 0.3(2) ?
C3 C4 C5 C6 . . . . -0.2(2) ?
C4 C5 C6 C1 . . . . -0.4(2) ?
C2 C1 C6 C5 . . . . 0.9(2) ?
C7 C1 C6 C5 . . . . -178.44(14) ?
C2 C1 C7 C8 . . . . -171.67(14) ?
C6 C1 C7 C8 . . . . 7.6(2) ?
C1 C7 C8 C9 . . . . 179.17(14) ?
C10 N1 C9 O1 . . . . 0.5(2) ?
C10 N1 C9 C8 . . . . -179.20(14) ?
C7 C8 C9 O1 . . . . 0.8(2) ?
C7 C8 C9 N1 . . . . -179.53(14) ?
C9 N1 C10 C11 . . . . -8.3(2) ?
C9 N1 C10 C15 . . . . 172.82(14) ?
N1 C10 C11 C12 . . . . -179.62(14) ?
C15 C10 C11 C12 . . . . -0.7(2) ?
C10 C11 C12 C13 . . . . -0.1(2) ?
C11 C12 C13 C14 . . . . 1.0(2) ?
C11 C12 C13 N2 . . . . -179.58(14) ?
O2 N2 C13 C12 . . . . -0.2(2) ?
O3 N2 C13 C12 . . . . 179.82(14) ?
O2 N2 C13 C14 . . . . 179.28(14) ?
O3 N2 C13 C14 . . . . -0.7(2) ?
C12 C13 C14 C15 . . . . -1.0(2) ?
N2 C13 C14 C15 . . . . 179.59(13) ?
C13 C14 C15 C10 . . . . 0.1(2) ?
C11 C10 C15 C14 . . . . 0.8(2) ?
N1 C10 C15 C14 . . . . 179.72(13) ?

loop_
_cod_related_entry_id
_cod_related_entry_database
_cod_related_entry_code
1 ChemSpider 4494712
